data_2239645
loop_
_publ_author_name
'Cho, Seonghwa'
'Kim, Jineun'
'Lee, Sangjin'
'Kim, Tae Ho'

_publ_section_title
;
 Vinclozolin:
 3-(3,5-dichlorophenyl)-5-ethenyl-5-methyl-1,3-oxazolidine-2,4-dione
;
_journal_coeditor_code SJ5407
_journal_issue 7
_journal_name_full 'Acta Crystallographica Section E'
_journal_page_first o754
_journal_paper_doi 10.1107/S1600536814012781
_journal_volume 70
_journal_year 2014
_chemical_formula_iupac 'C12 H9 Cl2 N O3'
_chemical_formula_moiety 'C12 H9 Cl2 N O3'
_chemical_formula_sum 'C12 H9 Cl2 N O3'
_chemical_formula_weight 286.10
_chemical_name_common
;
Vinclozolin
;
_chemical_name_systematic
;
3-(3,5-Dichlorophenyl)-5-ethenyl-5-methyl-1,3-oxazolidine-2,4-dione
;
_space_group_IT_number 14
_symmetry_cell_setting monoclinic
_symmetry_space_group_name_Hall '-P 2yn'
_symmetry_space_group_name_H-M 'P 1 21/n 1'
_atom_sites_solution_hydrogens geom
_atom_sites_solution_primary direct
_atom_sites_solution_secondary difmap
_audit_creation_method SHELXTL
_cell_angle_alpha 90.00
_cell_angle_beta 100.916(5)
_cell_angle_gamma 90.00
_cell_formula_units_Z 4
_cell_length_a 15.0727(12)
_cell_length_b 5.2947(5)
_cell_length_c 15.5390(12)
_cell_measurement_reflns_used 4964
_cell_measurement_temperature 173(2)
_cell_measurement_theta_max 28.08
_cell_measurement_theta_min 2.67
_cell_volume 1217.66(18)
_computing_cell_refinement 'SAINT (Bruker, 2009)'
_computing_data_collection 'APEX2 (Bruker, 2009)'
_computing_data_reduction 'SAINT (Bruker, 2009)'
_computing_molecular_graphics 'DIAMOND (Brandenburg, 2010)'
_computing_publication_material 'SHELXTL (Sheldrick, 2008)'
_computing_structure_refinement 'SHELXTL (Sheldrick, 2008)'
_computing_structure_solution 'SHELXTL (Sheldrick, 2008)'
_diffrn_ambient_temperature 173(2)
_diffrn_measured_fraction_theta_full 0.980
_diffrn_measured_fraction_theta_max 0.980
_diffrn_measurement_device_type 'Bruker APEXII CCD'
_diffrn_measurement_method '\f and \w scans'
_diffrn_radiation_monochromator graphite
_diffrn_radiation_source 'fine-focus sealed tube'
_diffrn_radiation_type MoK\a
_diffrn_radiation_wavelength 0.71073
_diffrn_reflns_av_R_equivalents 0.0302
_diffrn_reflns_av_sigmaI/netI 0.0299
_diffrn_reflns_limit_h_max 17
_diffrn_reflns_limit_h_min -15
_diffrn_reflns_limit_k_max 5
_diffrn_reflns_limit_k_min -6
_diffrn_reflns_limit_l_max 16
_diffrn_reflns_limit_l_min -18
_diffrn_reflns_number 7915
_diffrn_reflns_theta_full 25.00
_diffrn_reflns_theta_max 25.00
_diffrn_reflns_theta_min 1.73
_exptl_absorpt_coefficient_mu 0.531
_exptl_absorpt_correction_T_max 0.9739
_exptl_absorpt_correction_T_min 0.8743
_exptl_absorpt_correction_type multi-scan
_exptl_absorpt_process_details '(SADABS; Bruker, 2009)'
_exptl_crystal_colour colourless
_exptl_crystal_density_diffrn 1.561
_exptl_crystal_density_method 'not measured'
_exptl_crystal_description plate
_exptl_crystal_F_000 584
_exptl_crystal_size_max 0.26
_exptl_crystal_size_mid 0.21
_exptl_crystal_size_min 0.05
_refine_diff_density_max 0.868
_refine_diff_density_min -0.295
_refine_ls_extinction_method none
_refine_ls_goodness_of_fit_ref 1.064
_refine_ls_hydrogen_treatment constr
_refine_ls_matrix_type full
_refine_ls_number_parameters 163
_refine_ls_number_reflns 2103
_refine_ls_number_restraints 0
_refine_ls_restrained_S_all 1.064
_refine_ls_R_factor_all 0.0553
_refine_ls_R_factor_gt 0.0419
_refine_ls_shift/su_max 0.000
_refine_ls_shift/su_mean 0.000
_refine_ls_structure_factor_coef Fsqd
_refine_ls_weighting_details 'calc w=1/[\s^2^(Fo^2^)+(0.0581P)^2^+0.9965P] where P=(Fo^2^+2Fc^2^)/3'
_refine_ls_weighting_scheme calc
_refine_ls_wR_factor_gt 0.1083
_refine_ls_wR_factor_ref 0.1148
_reflns_number_gt 1720
_reflns_number_total 2103
_reflns_threshold_expression I>2\s(I)
_cod_data_source_file sj5407sup1.cif
_cod_data_source_block I
_cod_original_sg_symbol_H-M 'P 21/n '
_cod_database_code 2239645
_cod_database_fobs_code 2239645

loop_
_symmetry_equiv_pos_as_xyz
'x, y, z'
'-x+1/2, y+1/2, -z+1/2'
'-x, -y, -z'
'x-1/2, -y-1/2, z-1/2'

loop_
_atom_site_type_symbol
_atom_site_label
_atom_site_fract_x
_atom_site_fract_y
_atom_site_fract_z
_atom_site_U_iso_or_equiv
_atom_site_adp_type
_atom_site_calc_flag
_atom_site_refinement_flags
_atom_site_occupancy
_atom_site_symmetry_multiplicity
Cl Cl1 0.01684(5) 0.22311(15) 0.42408(5) 0.0385(2) Uani d . 1 1
Cl Cl2 -0.16975(5) 0.99394(15) 0.25170(5) 0.0376(2) Uani d . 1 1
O O1 0.19649(12) 0.9720(4) 0.22124(12) 0.0290(5) Uani d . 1 1
O O2 0.06758(13) 0.2867(4) 0.06863(13) 0.0359(5) Uani d . 1 1
O O3 0.23229(11) 0.7650(3) 0.10675(11) 0.0240(4) Uani d . 1 1
N N1 0.11223(13) 0.6312(4) 0.15799(13) 0.0229(5) Uani d . 1 1
C C1 0.06127(17) 0.4411(5) 0.28171(17) 0.0255(6) Uani d . 1 1
H H1 0.1090 0.3216 0.2872 0.031 Uiso calc R 1 1
C C2 0.00147(18) 0.4404(5) 0.33904(17) 0.0259(6) Uani d . 1 1
C C3 -0.06989(17) 0.6085(6) 0.33076(17) 0.0274(6) Uani d . 1 1
H H3 -0.1110 0.6039 0.3702 0.033 Uiso calc R 1 1
C C4 -0.07979(17) 0.7832(5) 0.26364(17) 0.0271(6) Uani d . 1 1
C C5 -0.02013(17) 0.7960(5) 0.20586(17) 0.0262(6) Uani d . 1 1
H H5 -0.0268 0.9199 0.1609 0.031 Uiso calc R 1 1
C C6 0.04936(16) 0.6214(5) 0.21620(16) 0.0233(6) Uani d . 1 1
C C7 0.18216(17) 0.8082(5) 0.16778(16) 0.0224(6) Uani d . 1 1
C C8 0.11644(17) 0.4631(5) 0.09092(17) 0.0259(6) Uani d . 1 1
C C9 0.19567(18) 0.5543(5) 0.04975(17) 0.0258(6) Uani d . 1 1
C C10 0.1611(2) 0.6600(7) -0.04096(18) 0.0392(8) Uani d . 1 1
H H10A 0.1145 0.7872 -0.0380 0.059 Uiso calc R 1 1
H H10B 0.1352 0.5231 -0.0803 0.059 Uiso calc R 1 1
H H10C 0.2111 0.7381 -0.0633 0.059 Uiso calc R 1 1
C C11 0.26703(18) 0.3557(6) 0.05662(18) 0.0297(7) Uani d . 1 1
H H11 0.2954 0.3018 0.1135 0.036 Uiso calc R 1 1
C C12 0.2928(3) 0.2518(8) -0.0106(2) 0.0583(10) Uani d . 1 1
H H12A 0.2657 0.3016 -0.0683 0.070 Uiso calc R 1 1
H H12B 0.3386 0.1262 -0.0019 0.070 Uiso calc R 1 1

loop_
_atom_site_aniso_label
_atom_site_aniso_U_11
_atom_site_aniso_U_22
_atom_site_aniso_U_33
_atom_site_aniso_U_12
_atom_site_aniso_U_13
_atom_site_aniso_U_23
Cl1 0.0470(5) 0.0333(5) 0.0372(4) 0.0032(3) 0.0134(3) 0.0124(3)
Cl2 0.0288(4) 0.0354(5) 0.0501(5) 0.0108(3) 0.0113(3) 0.0021(3)
O1 0.0311(10) 0.0223(11) 0.0338(10) -0.0024(8) 0.0068(8) -0.0051(9)
O2 0.0336(11) 0.0318(13) 0.0446(11) -0.0144(10) 0.0132(9) -0.0112(10)
O3 0.0245(9) 0.0209(11) 0.0281(9) -0.0056(8) 0.0090(8) -0.0028(8)
N1 0.0200(11) 0.0235(13) 0.0260(11) -0.0028(9) 0.0064(9) -0.0023(9)
C1 0.0207(13) 0.0237(16) 0.0320(14) 0.0007(11) 0.0048(11) -0.0012(12)
C2 0.0298(14) 0.0213(16) 0.0268(13) -0.0023(12) 0.0056(11) 0.0014(11)
C3 0.0248(14) 0.0273(17) 0.0323(14) -0.0039(12) 0.0109(12) -0.0039(12)
C4 0.0219(13) 0.0246(16) 0.0349(15) 0.0020(11) 0.0055(11) -0.0032(12)
C5 0.0256(14) 0.0244(16) 0.0284(13) -0.0020(12) 0.0047(11) 0.0026(12)
C6 0.0209(13) 0.0227(15) 0.0271(13) -0.0012(11) 0.0061(11) -0.0034(11)
C7 0.0216(13) 0.0190(15) 0.0259(13) -0.0002(11) 0.0023(11) 0.0015(12)
C8 0.0220(13) 0.0269(17) 0.0286(14) -0.0010(12) 0.0044(11) -0.0016(12)
C9 0.0286(14) 0.0241(16) 0.0265(13) -0.0092(12) 0.0097(11) -0.0052(11)
C10 0.0396(17) 0.044(2) 0.0324(15) -0.0095(15) 0.0035(13) 0.0032(14)
C11 0.0310(15) 0.0277(17) 0.0342(14) -0.0048(13) 0.0158(12) -0.0030(12)
C12 0.060(2) 0.058(3) 0.062(2) 0.006(2) 0.0230(19) -0.006(2)

loop_
_atom_type_symbol
_atom_type_description
_atom_type_scat_dispersion_real
_atom_type_scat_dispersion_imag
_atom_type_scat_source
C C 0.0033 0.0016 'International Tables Vol C Tables 4.2.6.8 and 6.1.1.4'
H H 0.0000 0.0000 'International Tables Vol C Tables 4.2.6.8 and 6.1.1.4'
N N 0.0061 0.0033 'International Tables Vol C Tables 4.2.6.8 and 6.1.1.4'
O O 0.0106 0.0060 'International Tables Vol C Tables 4.2.6.8 and 6.1.1.4'
Cl Cl 0.1484 0.1585 'International Tables Vol C Tables 4.2.6.8 and 6.1.1.4'

loop_
_geom_angle_atom_site_label_1
_geom_angle_atom_site_label_2
_geom_angle_atom_site_label_3
_geom_angle
C7 O3 C9 111.06(18)
C8 N1 C7 111.9(2)
C8 N1 C6 125.8(2)
C7 N1 C6 122.2(2)
C2 C1 C6 117.9(2)
C2 C1 H1 121.1
C6 C1 H1 121.1
C1 C2 C3 121.9(2)
C1 C2 Cl1 118.9(2)
C3 C2 Cl1 119.2(2)
C4 C3 C2 118.2(2)
C4 C3 H3 120.9
C2 C3 H3 120.9
C3 C4 C5 122.1(3)
C3 C4 Cl2 118.8(2)
C5 C4 Cl2 119.2(2)
C6 C5 C4 117.5(3)
C6 C5 H5 121.3
C4 C5 H5 121.3
C1 C6 C5 122.5(2)
C1 C6 N1 118.8(2)
C5 C6 N1 118.7(2)
O1 C7 O3 124.4(2)
O1 C7 N1 126.7(2)
O3 C7 N1 108.9(2)
O2 C8 N1 127.3(2)
O2 C8 C9 127.4(2)
N1 C8 C9 105.2(2)
O3 C9 C11 108.0(2)
O3 C9 C10 107.8(2)
C11 C9 C10 116.3(2)
O3 C9 C8 102.78(19)
C11 C9 C8 110.8(2)
C10 C9 C8 110.2(2)
C9 C10 H10A 109.5
C9 C10 H10B 109.5
H10A C10 H10B 109.5
C9 C10 H10C 109.5
H10A C10 H10C 109.5
H10B C10 H10C 109.5
C12 C11 C9 124.0(3)
C12 C11 H11 118.0
C9 C11 H11 118.0
C11 C12 H12A 120.0
C11 C12 H12B 120.0
H12A C12 H12B 120.0

loop_
_geom_bond_atom_site_label_1
_geom_bond_atom_site_label_2
_geom_bond_distance
Cl1 C2 1.734(3)
Cl2 C4 1.739(3)
O1 C7 1.192(3)
O2 C8 1.199(3)
O3 C7 1.340(3)
O3 C9 1.466(3)
N1 C8 1.381(3)
N1 C7 1.397(3)
N1 C6 1.430(3)
C1 C2 1.382(4)
C1 C6 1.382(4)
C1 H1 0.9500
C2 C3 1.383(4)
C3 C4 1.381(4)
C3 H3 0.9500
C4 C5 1.388(4)
C5 C6 1.383(4)
C5 H5 0.9500
C8 C9 1.536(4)
C9 C11 1.494(4)
C9 C10 1.515(4)
C10 H10A 0.9800
C10 H10B 0.9800
C10 H10C 0.9800
C11 C12 1.303(4)
C11 H11 0.9500
C12 H12A 0.9500
C12 H12B 0.9500

loop_
_geom_hbond_atom_site_label_D
_geom_hbond_atom_site_label_H
_geom_hbond_atom_site_label_A
_geom_hbond_site_symmetry_A
_geom_hbond_distance_DH
_geom_hbond_distance_HA
_geom_hbond_distance_DA
_geom_hbond_angle_DHA
C1 H1 O1 1_545 0.95 2.59 3.454(3) 151

loop_
_geom_torsion_atom_site_label_1
_geom_torsion_atom_site_label_2
_geom_torsion_atom_site_label_3
_geom_torsion_atom_site_label_4
_geom_torsion
C6 C1 C2 C3 1.8(4)
C6 C1 C2 Cl1 -177.9(2)
C1 C2 C3 C4 -1.0(4)
Cl1 C2 C3 C4 178.7(2)
C2 C3 C4 C5 -0.8(4)
C2 C3 C4 Cl2 179.4(2)
C3 C4 C5 C6 1.7(4)
Cl2 C4 C5 C6 -178.5(2)
C2 C1 C6 C5 -0.8(4)
C2 C1 C6 N1 177.9(2)
C4 C5 C6 C1 -0.8(4)
C4 C5 C6 N1 -179.6(2)
C8 N1 C6 C1 74.6(3)
C7 N1 C6 C1 -100.6(3)
C8 N1 C6 C5 -106.7(3)
C7 N1 C6 C5 78.2(3)
C9 O3 C7 O1 -178.6(2)
C9 O3 C7 N1 1.6(3)
C8 N1 C7 O1 -178.4(3)
C6 N1 C7 O1 -2.6(4)
C8 N1 C7 O3 1.4(3)
C6 N1 C7 O3 177.2(2)
C7 N1 C8 O2 177.7(3)
C6 N1 C8 O2 2.1(4)
C7 N1 C8 C9 -3.6(3)
C6 N1 C8 C9 -179.2(2)
C7 O3 C9 C11 -120.7(2)
C7 O3 C9 C10 112.9(2)
C7 O3 C9 C8 -3.6(3)
O2 C8 C9 O3 -177.1(3)
N1 C8 C9 O3 4.2(3)
O2 C8 C9 C11 -61.9(4)
N1 C8 C9 C11 119.3(2)
O2 C8 C9 C10 68.3(4)
N1 C8 C9 C10 -110.5(3)
O3 C9 C11 C12 -129.1(3)
C10 C9 C11 C12 -7.9(4)
C8 C9 C11 C12 119.0(3)
